data_7229468
loop_
_publ_author_name
'Wa\/l\;esa-Chorab, Monika'
'Banasz, Rados\/law'
'Marcinkowski, Damian'
'Kubicki, Maciej'
'Patroniak, Violetta'

_publ_section_title
;
 Electrochromism and electrochemical properties of complexes of transition
 metal ions with benzimidazole-based ligand
;
_journal_issue 80
_journal_name_full 'RSC Advances'
_journal_page_first 50858
_journal_paper_doi 10.1039/C7RA10451K
_journal_volume 7
_journal_year 2017
_chemical_formula_moiety 'C15 H15 Br2 Cu N5, C H4 O'
_chemical_formula_sum 'C16 H19 Br2 Cu N5 O'
_chemical_formula_weight 520.72
_space_group_crystal_system triclinic
_space_group_IT_number 2
_space_group_name_Hall '-P 1'
_space_group_name_H-M_alt 'P -1'
_symmetry_space_group_name_Hall '-P 1'
_symmetry_space_group_name_H-M 'P -1'
_atom_sites_solution_hydrogens geom
_audit_creation_method SHELXL-2014/7
_audit_update_record
;
2017-08-22 deposited with the CCDC.
2017-10-23 downloaded from the CCDC.
;
_cell_angle_alpha 91.231(7)
_cell_angle_beta 92.328(8)
_cell_angle_gamma 117.823(11)
_cell_formula_units_Z 2
_cell_length_a 9.6841(12)
_cell_length_b 10.0927(9)
_cell_length_c 10.4709(9)
_cell_measurement_reflns_used 1268
_cell_measurement_temperature 120(1)
_cell_measurement_theta_max 28.0250
_cell_measurement_theta_min 3.8940
_cell_volume 903.40(18)
_computing_cell_refinement
;
CrysAlisPro, Agilent Technologies,
Version 1.171.37.35 (release 13-08-2014 CrysAlis171 .NET)
(compiled Aug 13 2014,18:06:01)
;
_computing_data_collection
;
CrysAlisPro, Agilent Technologies,
Version 1.171.37.35 (release 13-08-2014 CrysAlis171 .NET)
(compiled Aug 13 2014,18:06:01)
;
_computing_data_reduction
;
CrysAlisPro, Agilent Technologies,
Version 1.171.37.35 (release 13-08-2014 CrysAlis171 .NET)
(compiled Aug 13 2014,18:06:01)
;
_computing_molecular_graphics 'Mercury (MacRae et al., 2009)'
_computing_publication_material 'SHELXL-2013 (Sheldrick, 2013)'
_computing_structure_refinement 'SHELXL-2013 (Sheldrick, 2013)'
_computing_structure_solution 'SIR92 (Altomare et al., 1993)'
_diffrn_ambient_environment N~2~
_diffrn_ambient_temperature 120(1)
_diffrn_detector 'CCD plate'
_diffrn_detector_area_resol_mean 16.1544
_diffrn_detector_type Eos
_diffrn_measured_fraction_theta_full 0.998
_diffrn_measured_fraction_theta_max 0.839
_diffrn_measurement_device 'four-circle diffractometer'
_diffrn_measurement_device_type 'Xcalibur, Eos'
_diffrn_measurement_method \w-scan
_diffrn_radiation_monochromator graphite
_diffrn_radiation_probe x-ray
_diffrn_radiation_type 'Mo K\a'
_diffrn_radiation_wavelength 0.71073
_diffrn_reflns_av_R_equivalents 0.0167
_diffrn_reflns_av_unetI/netI 0.0306
_diffrn_reflns_Laue_measured_fraction_full 0.998
_diffrn_reflns_Laue_measured_fraction_max 0.839
_diffrn_reflns_limit_h_max 10
_diffrn_reflns_limit_h_min -11
_diffrn_reflns_limit_k_max 12
_diffrn_reflns_limit_k_min -10
_diffrn_reflns_limit_l_max 13
_diffrn_reflns_limit_l_min -8
_diffrn_reflns_number 5979
_diffrn_reflns_point_group_measured_fraction_full 0.998
_diffrn_reflns_point_group_measured_fraction_max 0.839
_diffrn_reflns_theta_full 25.000
_diffrn_reflns_theta_max 28.030
_diffrn_reflns_theta_min 2.934
_diffrn_source 'Enhance (Mo) X-ray Source'
_exptl_absorpt_coefficient_mu 5.647
_exptl_absorpt_correction_T_max 1.00000
_exptl_absorpt_correction_T_min 0.66151
_exptl_absorpt_correction_type multi-scan
_exptl_absorpt_process_details
;
CrysAlisPro, Agilent Technologies,
Version 1.171.37.35 (release 13-08-2014 CrysAlis171 .NET)
(compiled Aug 13 2014,18:06:01)
Empirical absorption correction using spherical harmonics,
 implemented in SCALE3 ABSPACK scaling algorithm.
;
_exptl_crystal_colour red
_exptl_crystal_density_diffrn 1.914
_exptl_crystal_description prism
_exptl_crystal_F_000 514
_exptl_crystal_size_max 0.15
_exptl_crystal_size_mid 0.12
_exptl_crystal_size_min 0.1
_refine_diff_density_max 0.495
_refine_diff_density_min -1.021
_refine_diff_density_rms 0.113
_refine_ls_extinction_method none
_refine_ls_goodness_of_fit_ref 1.048
_refine_ls_hydrogen_treatment constr
_refine_ls_matrix_type full
_refine_ls_number_parameters 230
_refine_ls_number_reflns 3675
_refine_ls_number_restraints 0
_refine_ls_restrained_S_all 1.048
_refine_ls_R_factor_all 0.0327
_refine_ls_R_factor_gt 0.0283
_refine_ls_shift/su_max 0.001
_refine_ls_shift/su_mean 0.000
_refine_ls_structure_factor_coef Fsqd
_refine_ls_weighting_details 'w=1/[\s^2^(Fo^2^)+(0.0314P)^2^+1.9240P] where P=(Fo^2^+2Fc^2^)/3'
_refine_ls_weighting_scheme calc
_refine_ls_wR_factor_gt 0.0713
_refine_ls_wR_factor_ref 0.0741
_reflns_Friedel_coverage 0.000
_reflns_number_gt 3322
_reflns_number_total 3675
_reflns_threshold_expression 'I > 2\s(I)'
_cod_data_source_file c7ra10451k2.cif
_cod_data_source_block 4
_cod_database_code 7229468
_shelx_shelxl_version_number 2014/7
_shelx_space_group_comment
;
The symmetry employed for this shelxl refinement is uniquely defined
by the following loop, which should always be used as a source of
symmetry information in preference to the above space-group names.
They are only intended as comments.
;
_shelxl_version_number 2013-4

loop_
_space_group_symop_operation_xyz
'x, y, z'
'-x, -y, -z'

loop_
_atom_site_label
_atom_site_type_symbol
_atom_site_fract_x
_atom_site_fract_y
_atom_site_fract_z
_atom_site_U_iso_or_equiv
_atom_site_adp_type
_atom_site_occupancy
_atom_site_site_symmetry_order
_atom_site_calc_flag
_atom_site_refinement_flags_posn
_atom_site_refinement_flags_adp
Cu1 Cu 0.34331(4) 0.29963(4) 0.39344(3) 0.01093(10) Uani 1 1 d . .
N1A N 0.4493(3) 0.4548(3) 0.2705(2) 0.0114(5) Uani 1 1 d . .
C2A C 0.5949(4) 0.4809(3) 0.2556(3) 0.0113(6) Uani 1 1 d . .
N3A N 0.6693(3) 0.5834(3) 0.1691(2) 0.0126(5) Uani 1 1 d . .
H3A H 0.7660 0.6154 0.1469 0.015 Uiso 1 1 calc R U
C4A C 0.5619(4) 0.6289(4) 0.1213(3) 0.0127(6) Uani 1 1 d . .
C5A C 0.5753(4) 0.7307(4) 0.0299(3) 0.0167(7) Uani 1 1 d . .
H5A H 0.6687 0.7832 -0.0136 0.020 Uiso 1 1 calc R U
C6A C 0.4463(4) 0.7520(4) 0.0052(3) 0.0192(7) Uani 1 1 d . .
H6A H 0.4508 0.8213 -0.0565 0.023 Uiso 1 1 calc R U
C7A C 0.3077(4) 0.6731(4) 0.0695(3) 0.0196(7) Uani 1 1 d . .
H7A H 0.2211 0.6909 0.0507 0.023 Uiso 1 1 calc R U
C8A C 0.2955(4) 0.5701(4) 0.1597(3) 0.0162(7) Uani 1 1 d . .
H8A H 0.2015 0.5161 0.2020 0.019 Uiso 1 1 calc R U
C9A C 0.4247(4) 0.5486(3) 0.1860(3) 0.0127(6) Uani 1 1 d . .
N10A N 0.6608(3) 0.4080(3) 0.3240(2) 0.0128(5) Uani 1 1 d . .
C11A C 0.8112(4) 0.4188(4) 0.2932(3) 0.0151(7) Uani 1 1 d . .
H11C H 0.8943 0.4956 0.3499 0.023 Uiso 1 1 calc R U
H11B H 0.8312 0.4461 0.2041 0.023 Uiso 1 1 calc R U
H11A H 0.8092 0.3218 0.3050 0.023 Uiso 1 1 calc R U
N12A N 0.5623(3) 0.3203(3) 0.4128(2) 0.0105(5) Uani 1 1 d . .
C13A C 0.5943(3) 0.2548(3) 0.5052(3) 0.0108(6) Uani 1 1 d . .
C14A C 0.7462(4) 0.2581(4) 0.5456(3) 0.0146(6) Uani 1 1 d . .
H14C H 0.7452 0.1653 0.5147 0.022 Uiso 1 1 calc R U
H14B H 0.7601 0.2670 0.6392 0.022 Uiso 1 1 calc R U
H14A H 0.8326 0.3442 0.5093 0.022 Uiso 1 1 calc R U
C15A C 0.4549(4) 0.1677(3) 0.5810(3) 0.0115(6) Uani 1 1 d . .
N16A N 0.3255(3) 0.1815(3) 0.5484(2) 0.0124(5) Uani 1 1 d . .
C17A C 0.1962(4) 0.1064(4) 0.6123(3) 0.0159(7) Uani 1 1 d . .
H17A H 0.1055 0.1160 0.5888 0.019 Uiso 1 1 calc R U
C18A C 0.1900(4) 0.0154(4) 0.7112(3) 0.0161(7) Uani 1 1 d . .
H18A H 0.0969 -0.0364 0.7553 0.019 Uiso 1 1 calc R U
C19A C 0.3219(4) 0.0014(4) 0.7447(3) 0.0169(7) Uani 1 1 d . .
H19A H 0.3208 -0.0597 0.8128 0.020 Uiso 1 1 calc R U
C20A C 0.4555(4) 0.0772(4) 0.6783(3) 0.0137(6) Uani 1 1 d . .
H20A H 0.5465 0.0672 0.6992 0.016 Uiso 1 1 calc R U
Br1B Br 0.12046(4) 0.33462(4) 0.42060(3) 0.02056(10) Uani 1 1 d . .
Br1C Br 0.23259(4) 0.04477(4) 0.24422(3) 0.01580(9) Uani 1 1 d . .
C1D C 0.9965(4) 0.7898(4) -0.0211(3) 0.0262(8) Uani 1 1 d . .
H1D3 H 0.8946 0.7669 -0.0620 0.039 Uiso 1 1 calc R U
H1D2 H 1.0457 0.7425 -0.0720 0.039 Uiso 1 1 calc R U
H1D1 H 1.0637 0.8986 -0.0154 0.039 Uiso 1 1 calc R U
O1D O 0.9757(3) 0.7335(3) 0.1044(2) 0.0204(5) Uani 1 1 d . .
H1D H 1.0245 0.8048 0.1585 0.031 Uiso 1 1 calc R U

loop_
_atom_site_aniso_label
_atom_site_aniso_U_11
_atom_site_aniso_U_22
_atom_site_aniso_U_33
_atom_site_aniso_U_23
_atom_site_aniso_U_13
_atom_site_aniso_U_12
Cu1 0.00733(18) 0.0136(2) 0.01326(19) 0.00198(14) 0.00029(13) 0.00598(15)
N1A 0.0094(13) 0.0143(14) 0.0124(13) 0.0006(10) -0.0007(9) 0.0072(11)
C2A 0.0111(15) 0.0108(15) 0.0128(15) -0.0016(11) -0.0022(11) 0.0060(12)
N3A 0.0111(13) 0.0141(14) 0.0142(13) 0.0022(10) 0.0027(10) 0.0069(11)
C4A 0.0133(15) 0.0135(16) 0.0132(15) -0.0016(11) -0.0018(11) 0.0083(13)
C5A 0.0228(18) 0.0175(17) 0.0127(16) -0.0010(12) 0.0006(12) 0.0119(14)
C6A 0.0280(19) 0.0177(17) 0.0152(16) 0.0016(12) -0.0014(13) 0.0136(15)
C7A 0.0224(18) 0.0251(19) 0.0182(17) -0.0013(13) -0.0048(13) 0.0174(16)
C8A 0.0153(16) 0.0206(18) 0.0151(16) -0.0023(12) -0.0010(12) 0.0105(14)
C9A 0.0161(16) 0.0118(15) 0.0118(15) -0.0010(11) -0.0009(11) 0.0081(13)
N10A 0.0074(12) 0.0149(14) 0.0176(14) 0.0060(10) 0.0027(10) 0.0062(11)
C11A 0.0119(15) 0.0213(18) 0.0171(16) 0.0028(12) 0.0024(12) 0.0118(14)
N12A 0.0082(12) 0.0118(13) 0.0117(13) 0.0012(9) 0.0019(9) 0.0046(11)
C13A 0.0096(14) 0.0097(15) 0.0133(15) -0.0016(11) -0.0018(11) 0.0050(12)
C14A 0.0120(15) 0.0182(17) 0.0166(16) 0.0013(12) -0.0008(12) 0.0096(13)
C15A 0.0123(15) 0.0102(15) 0.0110(15) -0.0033(11) -0.0016(11) 0.0048(12)
N16A 0.0104(13) 0.0137(14) 0.0121(13) 0.0002(10) 0.0006(10) 0.0048(11)
C17A 0.0113(15) 0.0200(17) 0.0143(16) -0.0005(12) -0.0003(12) 0.0058(14)
C18A 0.0134(16) 0.0147(17) 0.0169(16) 0.0007(12) 0.0020(12) 0.0038(13)
C19A 0.0219(17) 0.0149(17) 0.0132(16) 0.0016(12) -0.0008(12) 0.0082(14)
C20A 0.0141(16) 0.0138(16) 0.0159(16) -0.0003(12) -0.0021(12) 0.0089(13)
Br1B 0.01516(17) 0.02251(19) 0.0281(2) 0.00163(13) 0.00317(13) 0.01208(15)
Br1C 0.01715(17) 0.01423(17) 0.01678(17) -0.00072(11) -0.00246(12) 0.00830(13)
C1D 0.0241(19) 0.030(2) 0.0217(19) 0.0066(15) -0.0005(14) 0.0101(17)
O1D 0.0150(12) 0.0192(13) 0.0208(13) 0.0012(9) 0.0008(9) 0.0029(10)

loop_
_atom_type_symbol
_atom_type_description
_atom_type_scat_dispersion_real
_atom_type_scat_dispersion_imag
_atom_type_scat_source
C C 0.0033 0.0016 'International Tables Vol C Tables 4.2.6.8 and 6.1.1.4'
H H 0.0000 0.0000 'International Tables Vol C Tables 4.2.6.8 and 6.1.1.4'
N N 0.0061 0.0033 'International Tables Vol C Tables 4.2.6.8 and 6.1.1.4'
O O 0.0106 0.0060 'International Tables Vol C Tables 4.2.6.8 and 6.1.1.4'
Br Br -0.2901 2.4595 'International Tables Vol C Tables 4.2.6.8 and 6.1.1.4'
Cu Cu 0.3201 1.2651 'International Tables Vol C Tables 4.2.6.8 and 6.1.1.4'

loop_
_geom_angle_atom_site_label_1
_geom_angle_atom_site_label_2
_geom_angle_atom_site_label_3
_geom_angle
N1A Cu1 N16A 156.46(11)
N1A Cu1 N12A 79.97(10)
N16A Cu1 N12A 79.09(10)
N1A Cu1 Br1B 99.21(8)
N16A Cu1 Br1B 97.51(8)
N12A Cu1 Br1B 162.43(7)
N1A Cu1 Br1C 102.06(8)
N16A Cu1 Br1C 89.78(8)
N12A Cu1 Br1C 93.29(7)
Br1B Cu1 Br1C 103.98(2)
C2A N1A C9A 105.1(3)
C2A N1A Cu1 112.6(2)
C9A N1A Cu1 142.3(2)
N1A C2A N3A 114.0(3)
N1A C2A N10A 121.7(3)
N3A C2A N10A 124.2(3)
C2A N3A C4A 106.2(3)
C2A N3A H3A 126.9
C4A N3A H3A 126.9
C5A C4A N3A 130.9(3)
C5A C4A C9A 122.8(3)
N3A C4A C9A 106.2(3)
C6A C5A C4A 116.6(3)
C6A C5A H5A 121.7
C4A C5A H5A 121.7
C5A C6A C7A 121.5(3)
C5A C6A H6A 119.3
C7A C6A H6A 119.3
C8A C7A C6A 121.2(3)
C8A C7A H7A 119.4
C6A C7A H7A 119.4
C9A C8A C7A 117.8(3)
C9A C8A H8A 121.1
C7A C8A H8A 121.1
C8A C9A N1A 131.5(3)
C8A C9A C4A 120.0(3)
N1A C9A C4A 108.4(3)
N12A N10A C2A 111.0(2)
N12A N10A C11A 127.3(3)
C2A N10A C11A 121.5(3)
N10A C11A H11C 109.5
N10A C11A H11B 109.5
H11C C11A H11B 109.5
N10A C11A H11A 109.5
H11C C11A H11A 109.5
H11B C11A H11A 109.5
C13A N12A N10A 127.6(3)
C13A N12A Cu1 118.5(2)
N10A N12A Cu1 113.83(19)
N12A C13A C15A 111.7(3)
N12A C13A C14A 129.7(3)
C15A C13A C14A 118.6(3)
C13A C14A H14C 109.5
C13A C14A H14B 109.5
H14C C14A H14B 109.5
C13A C14A H14A 109.5
H14C C14A H14A 109.5
H14B C14A H14A 109.5
N16A C15A C20A 121.3(3)
N16A C15A C13A 116.0(3)
C20A C15A C13A 122.8(3)
C17A N16A C15A 119.1(3)
C17A N16A Cu1 126.1(2)
C15A N16A Cu1 114.5(2)
N16A C17A C18A 122.3(3)
N16A C17A H17A 118.9
C18A C17A H17A 118.9
C19A C18A C17A 118.7(3)
C19A C18A H18A 120.7
C17A C18A H18A 120.7
C18A C19A C20A 119.5(3)
C18A C19A H19A 120.3
C20A C19A H19A 120.3
C19A C20A C15A 119.1(3)
C19A C20A H20A 120.4
C15A C20A H20A 120.4
O1D C1D H1D3 109.5
O1D C1D H1D2 109.5
H1D3 C1D H1D2 109.5
O1D C1D H1D1 109.5
H1D3 C1D H1D1 109.5
H1D2 C1D H1D1 109.5
C1D O1D H1D 109.5

loop_
_geom_bond_atom_site_label_1
_geom_bond_atom_site_label_2
_geom_bond_distance
Cu1 N1A 1.964(3)
Cu1 N16A 1.999(3)
Cu1 N12A 2.032(3)
Cu1 Br1B 2.3706(6)
Cu1 Br1C 2.7063(6)
N1A C2A 1.325(4)
N1A C9A 1.402(4)
C2A N3A 1.344(4)
C2A N10A 1.374(4)
N3A C4A 1.398(4)
N3A H3A 0.8800
C4A C5A 1.385(4)
C4A C9A 1.405(4)
C5A C6A 1.379(5)
C5A H5A 0.9500
C6A C7A 1.409(5)
C6A H6A 0.9500
C7A C8A 1.387(5)
C7A H7A 0.9500
C8A C9A 1.384(4)
C8A H8A 0.9500
N10A N12A 1.370(3)
N10A C11A 1.459(4)
C11A H11C 0.9800
C11A H11B 0.9800
C11A H11A 0.9800
N12A C13A 1.291(4)
C13A C15A 1.495(4)
C13A C14A 1.499(4)
C14A H14C 0.9800
C14A H14B 0.9800
C14A H14A 0.9800
C15A N16A 1.355(4)
C15A C20A 1.385(4)
N16A C17A 1.339(4)
C17A C18A 1.384(5)
C17A H17A 0.9500
C18A C19A 1.381(5)
C18A H18A 0.9500
C19A C20A 1.384(5)
C19A H19A 0.9500
C20A H20A 0.9500
C1D O1D 1.427(4)
C1D H1D3 0.9800
C1D H1D2 0.9800
C1D H1D1 0.9800
O1D H1D 0.8400

loop_
_geom_hbond_atom_site_label_D
_geom_hbond_atom_site_label_H
_geom_hbond_atom_site_label_A
_geom_hbond_distance_DH
_geom_hbond_distance_HA
_geom_hbond_distance_DA
_geom_hbond_angle_DHA
_geom_hbond_site_symmetry_A
N3A H3A O1D 0.88 1.89 2.752(4) 165.1 .
C5A H5A Br1C 0.95 2.93 3.689(3) 138.0 2_665
C8A H8A Br1B 0.95 2.86 3.589(3) 134.1 .
C17A H17A Br1B 0.95 2.81 3.395(3) 120.9 .
C20A H20A Br1C 0.95 2.90 3.823(3) 165.2 2_656
O1D H1D Br1C 0.84 2.44 3.227(2) 157.1 1_665

loop_
_geom_torsion_atom_site_label_1
_geom_torsion_atom_site_label_2
_geom_torsion_atom_site_label_3
_geom_torsion_atom_site_label_4
_geom_torsion
C9A N1A C2A N3A 0.0(3)
Cu1 N1A C2A N3A 178.1(2)
C9A N1A C2A N10A 180.0(3)
Cu1 N1A C2A N10A -1.9(4)
N1A C2A N3A C4A -0.4(4)
N10A C2A N3A C4A 179.6(3)
C2A N3A C4A C5A -179.4(3)
C2A N3A C4A C9A 0.7(3)
N3A C4A C5A C6A -179.2(3)
C9A C4A C5A C6A 0.7(5)
C4A C5A C6A C7A -0.4(5)
C5A C6A C7A C8A -0.4(5)
C6A C7A C8A C9A 0.9(5)
C7A C8A C9A N1A 179.9(3)
C7A C8A C9A C4A -0.6(5)
C2A N1A C9A C8A -180.0(3)
Cu1 N1A C9A C8A 2.9(6)
C2A N1A C9A C4A 0.4(3)
Cu1 N1A C9A C4A -176.7(3)
C5A C4A C9A C8A -0.2(5)
N3A C4A C9A C8A 179.7(3)
C5A C4A C9A N1A 179.4(3)
N3A C4A C9A N1A -0.7(3)
N1A C2A N10A N12A -5.4(4)
N3A C2A N10A N12A 174.6(3)
N1A C2A N10A C11A 170.1(3)
N3A C2A N10A C11A -9.9(5)
C2A N10A N12A C13A -168.7(3)
C11A N10A N12A C13A 16.1(5)
C2A N10A N12A Cu1 9.8(3)
C11A N10A N12A Cu1 -165.3(2)
N10A N12A C13A C15A -179.4(3)
Cu1 N12A C13A C15A 2.1(3)
N10A N12A C13A C14A 2.1(5)
Cu1 N12A C13A C14A -176.3(3)
N12A C13A C15A N16A -5.3(4)
C14A C13A C15A N16A 173.3(3)
N12A C13A C15A C20A 174.3(3)
C14A C13A C15A C20A -7.0(4)
C20A C15A N16A C17A 0.3(4)
C13A C15A N16A C17A 179.9(3)
C20A C15A N16A Cu1 -173.6(2)
C13A C15A N16A Cu1 6.0(3)
C15A N16A C17A C18A 0.4(5)
Cu1 N16A C17A C18A 173.5(2)
N16A C17A C18A C19A -0.2(5)
C17A C18A C19A C20A -0.5(5)
C18A C19A C20A C15A 1.1(5)
N16A C15A C20A C19A -1.0(5)
C13A C15A C20A C19A 179.3(3)
